data_1506814
loop_
_publ_author_name
'Hinchley, Sarah L.'
'Robertson, Heather E.'
'McLachlan, Lorna J.'
'Morrison, Carole A.'
'Rankin, David W. H.'
'Simpson, Stephen J.'
'Thomas, Emrys W.'

_publ_section_title
;
 Conformational Analysis with Both Experimental and Computational Data for
 Both Gaseous and Crystalline Phases:&#x00A0; Unexpected Interactions
 inN-Methyldichloroacetamide
;
_journal_issue 1
_journal_name_full 'The Journal of Physical Chemistry A'
_journal_page_first 185
_journal_paper_doi 10.1021/jp036478h
_journal_volume 108
_journal_year 2004
_chemical_formula_sum 'C3 H5 Cl2 N O'
_chemical_formula_weight 141.98
_chemical_name_systematic
; 
 ? 
;
_space_group_IT_number 62
_symmetry_cell_setting orthorhombic
_symmetry_space_group_name_Hall '-P 2ac 2n'
_symmetry_space_group_name_H-M 'P n m a'
_atom_sites_solution_hydrogens geom
_atom_sites_solution_primary direct
_atom_sites_solution_secondary difmap
_audit_creation_method SHELXL
_cell_angle_alpha 90.00
_cell_angle_beta 90.00
_cell_angle_gamma 90.00
_cell_formula_units_Z 4
_cell_length_a 9.4889(9)
_cell_length_b 8.3221(6)
_cell_length_c 7.7180(5)
_cell_measurement_reflns_used 29
_cell_measurement_temperature 233(2)
_cell_measurement_theta_max 12.30
_cell_measurement_theta_min 5.71
_cell_volume 609.47(8)
_computing_cell_refinement 'Siemens XSCANS'
_computing_data_collection 'Siemens XSCANS'
_computing_data_reduction 'Siemens SHELXTL'
_computing_molecular_graphics 'Siemens SHELXTL'
_computing_publication_material 'Siemens SHELXTL'
_computing_structure_refinement 'SHELXL-93 (Sheldrick, 1993)'
_computing_structure_solution 'SHELXS-86 (Sheldrick, 1990)'
_diffrn_ambient_temperature 233(2)
_diffrn_measurement_device 'Siemens P4'
_diffrn_measurement_method '2\q/\w scans'
_diffrn_radiation_monochromator graphite
_diffrn_radiation_source 'fine-focus sealed tube'
_diffrn_radiation_type MoK\a
_diffrn_radiation_wavelength 0.71073
_diffrn_reflns_av_R_equivalents 0.0160
_diffrn_reflns_av_sigmaI/netI 0.0292
_diffrn_reflns_limit_h_max 12
_diffrn_reflns_limit_h_min -1
_diffrn_reflns_limit_k_max 1
_diffrn_reflns_limit_k_min -10
_diffrn_reflns_limit_l_max 10
_diffrn_reflns_limit_l_min -1
_diffrn_reflns_number 1067
_diffrn_reflns_theta_max 27.49
_diffrn_reflns_theta_min 3.40
_diffrn_standards_interval_count 97
_diffrn_standards_number 3
_exptl_absorpt_coefficient_mu 0.949
_exptl_absorpt_correction_T_max 0.8877
_exptl_absorpt_correction_T_min 0.8279
_exptl_absorpt_correction_type empirical
_exptl_crystal_colour colourless
_exptl_crystal_density_diffrn 1.547
_exptl_crystal_description prism
_exptl_crystal_F_000 288
_exptl_crystal_size_max 0.20
_exptl_crystal_size_mid 0.35
_exptl_crystal_size_min 0.25
_refine_diff_density_max 0.215
_refine_diff_density_min -0.334
_refine_diff_density_rms 0.076
_refine_ls_extinction_method none
_refine_ls_goodness_of_fit_all 1.070
_refine_ls_goodness_of_fit_obs 1.106
_refine_ls_matrix_type full
_refine_ls_number_parameters 40
_refine_ls_number_reflns 745
_refine_ls_number_restraints 0
_refine_ls_restrained_S_all 1.070
_refine_ls_restrained_S_obs 1.106
_refine_ls_R_factor_all 0.0437
_refine_ls_R_factor_obs 0.0328
_refine_ls_shift/esd_max 0.000
_refine_ls_shift/esd_mean 0.000
_refine_ls_structure_factor_coef Fsqd
_refine_ls_weighting_details 'w=1/[\s^2^(Fo^2^)+(0.0421P)^2^+0.1331P] where P=(Fo^2^+2Fc^2^)/3'
_refine_ls_weighting_scheme calc
_refine_ls_wR_factor_all 0.0881
_refine_ls_wR_factor_obs 0.0820
_reflns_number_observed 611
_reflns_number_total 745
_reflns_observed_criterion >2sigma(I)
_cod_data_source_file jp036478hsi20030820_115045.cif
_cod_data_source_block N-methyldichloroacetamide
_cod_depositor_comments
;
The following automatic conversions were performed:

'_symmetry_cell_setting' value 'Orthorhombic' changed to
'orthorhombic' according to
/home/saulius/struct/CIF-dictionaries/cif_core.dic dictionary named
'cif_core.dic' version 2.4.1 from 2010-06-29.

Automatic conversion script
Id: cif_fix_values 1715 2011-07-08 13:25:40Z adriana 

The following automatic conversions were performed:

'_refine_ls_weighting_scheme' value 'calc
w=1/[\s^2^(Fo^2^)+(0.0421P)^2^+0.1331P] where P=(Fo^2^+2Fc^2^)/3' was
changed to 'calc'. New tag '_refine_ls_weighting_details' was
created. The value of the new tag was set to
'w=1/[\s^2^(Fo^2^)+(0.0421P)^2^+0.1331P] where P=(Fo^2^+2Fc^2^)/3'.

Automatic conversion script
Id: cif_fix_values 3143 2015-03-26 13:38:13Z robertas 
;
_cod_original_sg_symbol_H-M Pnma
_cod_database_code 1506814

loop_
_symmetry_equiv_pos_as_xyz
'x, y, z'
'-x+1/2, -y, z+1/2'
'-x, y+1/2, -z'
'x+1/2, -y+1/2, -z+1/2'
'-x, -y, -z'
'x-1/2, y, -z-1/2'
'x, -y-1/2, z'
'-x-1/2, y-1/2, z-1/2'

loop_
_atom_site_aniso_label
_atom_site_aniso_U_11
_atom_site_aniso_U_22
_atom_site_aniso_U_33
_atom_site_aniso_U_23
_atom_site_aniso_U_13
_atom_site_aniso_U_12
Cl1 0.0424(3) 0.0468(3) 0.0532(3) -0.0146(2) 0.0012(2) 0.0011(2)
O1 0.0234(7) 0.0553(12) 0.0404(10) 0.000 -0.0041(7) 0.000
N1 0.0234(9) 0.0607(15) 0.0363(12) 0.000 -0.0035(8) 0.000
C2 0.0249(10) 0.0323(11) 0.0367(13) 0.000 -0.0020(10) 0.000
C1 0.0251(10) 0.0374(13) 0.0386(13) 0.000 -0.0031(10) 0.000
C3 0.0373(14) 0.103(3) 0.037(2) 0.000 0.0007(13) 0.000

loop_
_atom_site_label
_atom_site_type_symbol
_atom_site_fract_x
_atom_site_fract_y
_atom_site_fract_z
_atom_site_U_iso_or_equiv
_atom_site_thermal_displace_type
_atom_site_occupancy
_atom_site_calc_flag
_atom_site_refinement_flags
Cl1 Cl 0.32592(5) 0.42479(7) 0.02233(7) 0.0474(2) Uani 1 d .
O1 O 0.2386(2) 0.2500 -0.3151(2) 0.0397(5) Uani 1 d S
N1 N 0.4723(2) 0.2500 -0.3703(3) 0.0401(5) Uani 1 d S
H1B H 0.5564(2) 0.2500 -0.3254(3) 0.048 Uiso 1 calc SR
C2 C 0.3622(2) 0.2500 -0.2669(3) 0.0313(5) Uani 1 d S
C1 C 0.3983(2) 0.2500 -0.0735(3) 0.0337(5) Uani 1 d S
H1A H 0.5019(2) 0.2500 -0.0585(3) 0.040 Uiso 1 calc SR
C3 C 0.4572(3) 0.2500 -0.5584(4) 0.0591(10) Uani 1 d S
H3A H 0.5497(3) 0.2500 -0.6117(4) 0.089 Uiso 0.50 calc SPR
H3B H 0.4058(3) 0.3452 -0.5942(4) 0.089 Uiso 0.50 calc PR
H3C H 0.4058(3) 0.1548 -0.5942(4) 0.089 Uiso 0.00 calc PR
H4A H 0.3579(3) 0.2500 -0.5884(4) 0.089 Uiso 0.50 calc SPR
H4B H 0.5018(3) 0.1548 -0.6059(4) 0.089 Uiso 0.50 calc PR
H4C H 0.5018(3) 0.3452 -0.6059(4) 0.089 Uiso 0.00 calc PR

loop_
_atom_type_symbol
_atom_type_description
_atom_type_scat_dispersion_real
_atom_type_scat_dispersion_imag
_atom_type_scat_source
C C 0.0033 0.0016 'International Tables Vol C Tables 4.2.6.8 and 6.1.1.4'
H H 0.0000 0.0000 'International Tables Vol C Tables 4.2.6.8 and 6.1.1.4'
N N 0.0061 0.0033 'International Tables Vol C Tables 4.2.6.8 and 6.1.1.4'
O O 0.0106 0.0060 'International Tables Vol C Tables 4.2.6.8 and 6.1.1.4'
Cl Cl 0.1484 0.1585 'International Tables Vol C Tables 4.2.6.8 and 6.1.1.4'

loop_
_geom_angle_atom_site_label_1
_geom_angle_atom_site_label_2
_geom_angle_atom_site_label_3
_geom_angle
_geom_angle_site_symmetry_3
C2 N1 C3 121.7(2) .
O1 C2 N1 125.0(2) .
O1 C2 C1 120.5(2) .
N1 C2 C1 114.5(2) .
C2 C1 Cl1 108.70(10) .
C2 C1 Cl1 108.70(10) 7_565
Cl1 C1 Cl1 110.49(14) 7_565

loop_
_geom_bond_atom_site_label_1
_geom_bond_atom_site_label_2
_geom_bond_distance
_geom_bond_site_symmetry_2
Cl1 C1 1.770(2) .
O1 C2 1.230(3) .
N1 C2 1.315(3) .
N1 C3 1.458(4) .
C2 C1 1.531(4) .
C1 Cl1 1.770(2) 7_565

loop_
_geom_torsion_atom_site_label_1
_geom_torsion_atom_site_label_2
_geom_torsion_atom_site_label_3
_geom_torsion_atom_site_label_4
_geom_torsion
_geom_torsion_site_symmetry_4
C3 N1 C2 O1 0.0 .
C3 N1 C2 C1 180.0 .
O1 C2 C1 Cl1 -60.15(10) .
N1 C2 C1 Cl1 119.85(10) .
O1 C2 C1 Cl1 60.15(10) 7_565
N1 C2 C1 Cl1 -119.85(10) 7_565
